data_7706116
loop_
_publ_author_name
'Cica\<c-Hudi, Mario'
'Feil, Christoph M.'
'Birchall, Nicholas'
'Nieger, Martin'
'Gudat, Dietrich'

_publ_section_title
;
 Proton transfer vs. oligophosphine formation by P-C/P-H \s-bond
 metathesis: decoding the competing Br\/onsted and Lewis type reactivities
 of imidazolio-phosphines.
;
_journal_issue 47
_journal_name_full 'Dalton transactions (Cambridge, England : 2003)'
_journal_page_first 17401
_journal_page_last 17413
_journal_paper_doi 10.1039/d0dt03633a
_journal_volume 49
_journal_year 2020
_chemical_formula_moiety 'C27 H38 N2 P, B F4, C H2 Cl2'
_chemical_formula_sum 'C28 H40 B Cl2 F4 N2 P'
_chemical_formula_weight 593.30
_space_group_crystal_system orthorhombic
_space_group_IT_number 64
_space_group_name_Hall '-C 2ac 2'
_space_group_name_H-M_alt 'C m c e'
_atom_sites_solution_hydrogens mixed
_atom_sites_solution_primary direct
_atom_sites_solution_secondary difmap
_audit_creation_method SHELXL-2014/7
_audit_update_record
;
2020-03-23 deposited with the CCDC.	2020-11-09 downloaded from the CCDC.
;
_cell_angle_alpha 90
_cell_angle_beta 90
_cell_angle_gamma 90
_cell_formula_units_Z 8
_cell_length_a 16.2797(11)
_cell_length_b 19.2139(11)
_cell_length_c 20.2982(14)
_cell_measurement_reflns_used 2523
_cell_measurement_temperature 135(2)
_cell_measurement_theta_max 26.423
_cell_measurement_theta_min 1.922
_cell_volume 6349.2(7)
_computing_cell_refinement 'Bruker ApexII Software Suite, 2008'
_computing_data_collection 'Bruker ApexII Software Suite, 2008'
_computing_data_reduction 'Bruker ApexII Software Suite, 2008'
_computing_molecular_graphics 'SHELX plus XP (Sheldrick, 1991)'
_computing_structure_refinement 'SHELXL-2014/7 (Sheldrick, 2014)'
_computing_structure_solution 'SHELXS-97 (Sheldrick, 1997)'
_diffrn_ambient_temperature 135(2)
_diffrn_measured_fraction_theta_full 0.999
_diffrn_measured_fraction_theta_max 0.999
_diffrn_measurement_device_type 'Bruker Kappa ApexII Duo'
_diffrn_measurement_method 'Omega and phi scans'
_diffrn_radiation_type MoK\a
_diffrn_radiation_wavelength 0.71073
_diffrn_reflns_av_R_equivalents 0.0466
_diffrn_reflns_av_unetI/netI 0.0277
_diffrn_reflns_Laue_measured_fraction_full 0.999
_diffrn_reflns_Laue_measured_fraction_max 0.999
_diffrn_reflns_limit_h_max 20
_diffrn_reflns_limit_h_min -20
_diffrn_reflns_limit_k_max 24
_diffrn_reflns_limit_k_min -24
_diffrn_reflns_limit_l_max 25
_diffrn_reflns_limit_l_min -25
_diffrn_reflns_number 42948
_diffrn_reflns_point_group_measured_fraction_full 0.999
_diffrn_reflns_point_group_measured_fraction_max 0.999
_diffrn_reflns_theta_full 25.242
_diffrn_reflns_theta_max 26.423
_diffrn_reflns_theta_min 1.922
_diffrn_source 'fine-focus sealed tube'
_exptl_absorpt_coefficient_mu 0.298
_exptl_absorpt_correction_T_max 0.7433
_exptl_absorpt_correction_T_min 0.7253
_exptl_absorpt_correction_type multi-scan
_exptl_absorpt_process_details 'BLESSING 1995'
_exptl_crystal_colour colourless
_exptl_crystal_density_diffrn 1.241
_exptl_crystal_description block
_exptl_crystal_F_000 2496
_exptl_crystal_size_max 0.506
_exptl_crystal_size_mid 0.220
_exptl_crystal_size_min 0.124
_refine_diff_density_max 1.077
_refine_diff_density_min -0.976
_refine_diff_density_rms 0.080
_refine_ls_extinction_method none
_refine_ls_goodness_of_fit_ref 1.030
_refine_ls_hydrogen_treatment mixed
_refine_ls_matrix_type full
_refine_ls_number_parameters 196
_refine_ls_number_reflns 3384
_refine_ls_number_restraints 14
_refine_ls_restrained_S_all 1.049
_refine_ls_R_factor_all 0.0936
_refine_ls_R_factor_gt 0.0699
_refine_ls_shift/su_max 0.000
_refine_ls_shift/su_mean 0.000
_refine_ls_structure_factor_coef Fsqd
_refine_ls_weighting_details 'w=1/[\s^2^(Fo^2^)+(0.1180P)^2^+19.3776P] where P=(Fo^2^+2Fc^2^)/3'
_refine_ls_weighting_scheme calc
_refine_ls_wR_factor_gt 0.1937
_refine_ls_wR_factor_ref 0.2139
_reflns_Friedel_coverage 0.000
_reflns_number_gt 2523
_reflns_number_total 3384
_reflns_threshold_expression 'I > 2\s(I)'
_cod_data_source_file d0dt03633a2.cif
_cod_data_source_block g563_mn
_cod_original_sg_symbol_Hall '-C 2bc 2'
_cod_original_sg_symbol_H-M 'C m c a'
_cod_database_code 7706116
_shelx_shelxl_version_number 2014/7
_shelx_space_group_comment
;
The symmetry employed for this shelxl refinement is uniquely defined
by the following loop, which should always be used as a source of
symmetry information in preference to the above space-group names.
They are only intended as comments.
;
_shelx_estimated_absorpt_t_min 0.864
_shelx_estimated_absorpt_t_max 0.964

loop_
_space_group_symop_operation_xyz
'x, y, z'
'-x, -y+1/2, z+1/2'
'-x, y+1/2, -z+1/2'
'x, -y, -z'
'x+1/2, y+1/2, z'
'-x+1/2, -y+1, z+1/2'
'-x+1/2, y+1, -z+1/2'
'x+1/2, -y+1/2, -z'
'-x, -y, -z'
'x, y-1/2, -z-1/2'
'x, -y-1/2, z-1/2'
'-x, y, z'
'-x+1/2, -y+1/2, -z'
'x+1/2, y, -z-1/2'
'x+1/2, -y, z-1/2'
'-x+1/2, y+1/2, z'

loop_
_atom_site_label
_atom_site_type_symbol
_atom_site_fract_x
_atom_site_fract_y
_atom_site_fract_z
_atom_site_U_iso_or_equiv
_atom_site_adp_type
_atom_site_occupancy
_atom_site_site_symmetry_order
_atom_site_calc_flag
_atom_site_refinement_flags_posn
_atom_site_refinement_flags_adp
_atom_site_refinement_flags_occupancy
_atom_site_disorder_assembly
_atom_site_disorder_group
P1 P 0.0000 0.22589(6) 0.72498(5) 0.0253(3) Uani 1 2 d DS T P . .
H1P H 0.0553(17) 0.2708(14) 0.7250(17) 0.038 Uiso 1 1 d D U . . .
C1 C 0.0000 0.22039(18) 0.63568(18) 0.0178(7) Uani 1 2 d S T P . .
N1 N 0.06625(14) 0.21415(11) 0.59665(11) 0.0195(5) Uani 1 1 d . . . . .
C2 C 0.04130(19) 0.20444(15) 0.53197(13) 0.0249(6) Uani 1 1 d . . . . .
H2 H 0.0760 0.1988 0.4947 0.030 Uiso 1 1 calc R U . . .
C3 C 0.15016(16) 0.20907(14) 0.62024(13) 0.0220(6) Uani 1 1 d . . . . .
C4 C 0.17820(17) 0.14335(15) 0.63922(13) 0.0239(6) Uani 1 1 d . . . . .
C5 C 0.26000(19) 0.13908(18) 0.65938(16) 0.0345(7) Uani 1 1 d . . . . .
H5 H 0.2819 0.0953 0.6722 0.041 Uiso 1 1 calc R U . . .
C6 C 0.3097(2) 0.1974(2) 0.66099(18) 0.0408(8) Uani 1 1 d . . . . .
H6 H 0.3653 0.1932 0.6745 0.049 Uiso 1 1 calc R U . . .
C7 C 0.2794(2) 0.26126(19) 0.64331(18) 0.0402(9) Uani 1 1 d . . . . .
H7 H 0.3143 0.3008 0.6456 0.048 Uiso 1 1 calc R U . . .
C8 C 0.19832(19) 0.26961(16) 0.62192(15) 0.0305(7) Uani 1 1 d . . . . .
C9 C 0.12516(18) 0.07886(14) 0.63661(15) 0.0262(6) Uani 1 1 d . . . . .
H9 H 0.0671 0.0942 0.6298 0.031 Uiso 1 1 calc R U . . .
C10 C 0.1282(3) 0.03665(19) 0.70019(18) 0.0453(9) Uani 1 1 d . . . . .
H10A H 0.0928 -0.0044 0.6959 0.068 Uiso 1 1 calc R U . . .
H10B H 0.1848 0.0218 0.7087 0.068 Uiso 1 1 calc R U . . .
H10C H 0.1088 0.0654 0.7369 0.068 Uiso 1 1 calc R U . . .
C11 C 0.1494(3) 0.0340(2) 0.57808(19) 0.0594(12) Uani 1 1 d . . . . .
H11A H 0.1146 -0.0076 0.5768 0.089 Uiso 1 1 calc R U . . .
H11B H 0.1420 0.0606 0.5373 0.089 Uiso 1 1 calc R U . . .
H11C H 0.2070 0.0202 0.5823 0.089 Uiso 1 1 calc R U . . .
C12 C 0.1667(2) 0.33950(17) 0.60129(19) 0.0416(9) Uani 1 1 d . . . . .
H12 H 0.1073 0.3344 0.5897 0.050 Uiso 1 1 calc R U . . .
C13 C 0.1736(3) 0.3928(2) 0.6574(2) 0.0630(12) Uani 1 1 d . . . . .
H13A H 0.1525 0.4378 0.6424 0.095 Uiso 1 1 calc R U . . .
H13B H 0.1414 0.3768 0.6952 0.095 Uiso 1 1 calc R U . . .
H13C H 0.2313 0.3977 0.6703 0.095 Uiso 1 1 calc R U . . .
C14 C 0.2126(3) 0.3650(2) 0.5398(2) 0.0574(11) Uani 1 1 d . . . . .
H14A H 0.1913 0.4107 0.5268 0.086 Uiso 1 1 calc R U . . .
H14B H 0.2713 0.3688 0.5495 0.086 Uiso 1 1 calc R U . . .
H14C H 0.2043 0.3319 0.5037 0.086 Uiso 1 1 calc R U . . .
B1 B 0.0000 0.3504(2) 0.8629(2) 0.0264(10) Uani 1 2 d S T P . .
F1 F 0.0000 0.27796(13) 0.85978(14) 0.0388(7) Uani 1 2 d S T P . .
F2 F -0.06900(13) 0.37132(11) 0.89822(12) 0.0489(6) Uani 1 1 d . . . . .
F3 F 0.0000 0.37926(15) 0.80151(15) 0.0577(9) Uani 1 2 d S T P . .
C1C C 0.0220(6) 0.3782(4) 0.4229(3) 0.074(3) Uani 0.5 1 d D U P A -1
H1C1 H -0.0075 0.3346 0.4125 0.089 Uiso 0.5 1 calc R U P A -1
H1C2 H 0.0813 0.3674 0.4256 0.089 Uiso 0.5 1 calc R U P A -1
Cl1 Cl 0.0059(7) 0.43734(16) 0.36051(11) 0.1012(15) Uani 0.5 1 d D U P A -1
Cl2 Cl -0.0107(4) 0.4085(2) 0.49782(17) 0.145(2) Uani 0.5 1 d D U P A -1

loop_
_atom_site_aniso_label
_atom_site_aniso_U_11
_atom_site_aniso_U_22
_atom_site_aniso_U_33
_atom_site_aniso_U_23
_atom_site_aniso_U_13
_atom_site_aniso_U_12
P1 0.0262(6) 0.0298(6) 0.0199(5) -0.0036(4) 0.000 0.000
C1 0.0187(18) 0.0124(16) 0.0223(18) -0.0006(14) 0.000 0.000
N1 0.0191(11) 0.0182(11) 0.0212(11) -0.0013(8) 0.0016(9) -0.0015(9)
C2 0.0287(15) 0.0272(15) 0.0189(13) -0.0008(11) 0.0027(11) -0.0007(12)
C3 0.0155(13) 0.0265(14) 0.0239(13) -0.0050(11) 0.0029(10) -0.0038(11)
C4 0.0196(14) 0.0291(15) 0.0230(13) -0.0060(11) 0.0006(11) 0.0013(11)
C5 0.0229(16) 0.0426(19) 0.0380(17) -0.0007(14) -0.0040(13) 0.0037(14)
C6 0.0216(16) 0.056(2) 0.0447(19) -0.0046(16) -0.0052(14) -0.0061(15)
C7 0.0268(17) 0.047(2) 0.0470(19) -0.0084(16) 0.0020(14) -0.0193(15)
C8 0.0275(15) 0.0292(16) 0.0350(16) -0.0053(12) 0.0068(13) -0.0097(12)
C9 0.0218(14) 0.0226(14) 0.0343(16) -0.0026(12) -0.0032(12) 0.0020(11)
C10 0.051(2) 0.046(2) 0.0396(19) 0.0040(16) 0.0027(16) -0.0170(18)
C11 0.097(4) 0.038(2) 0.043(2) -0.0141(17) 0.017(2) -0.024(2)
C12 0.0400(19) 0.0261(16) 0.059(2) 0.0030(15) 0.0088(17) -0.0150(14)
C13 0.085(3) 0.0298(19) 0.074(3) -0.0111(19) 0.016(3) -0.011(2)
C14 0.064(3) 0.050(2) 0.059(2) 0.0142(19) 0.009(2) -0.016(2)
B1 0.032(3) 0.022(2) 0.025(2) -0.0016(18) 0.000 0.000
F1 0.0481(17) 0.0199(12) 0.0485(16) -0.0005(11) 0.000 0.000
F2 0.0376(12) 0.0457(12) 0.0634(14) -0.0023(10) 0.0090(10) 0.0076(9)
F3 0.102(3) 0.0394(17) 0.0319(15) 0.0046(13) 0.000 0.000
C1C 0.067(10) 0.064(5) 0.091(5) -0.004(4) -0.003(4) 0.010(4)
Cl1 0.136(4) 0.1103(19) 0.0575(12) 0.0068(12) 0.030(3) 0.048(4)
Cl2 0.153(5) 0.180(3) 0.102(2) 0.066(2) 0.088(3) 0.082(4)

loop_
_atom_type_symbol
_atom_type_description
_atom_type_scat_dispersion_real
_atom_type_scat_dispersion_imag
_atom_type_scat_source
C C 0.0033 0.0016 'International Tables Vol C Tables 4.2.6.8 and 6.1.1.4'
H H 0.0000 0.0000 'International Tables Vol C Tables 4.2.6.8 and 6.1.1.4'
B B 0.0013 0.0007 'International Tables Vol C Tables 4.2.6.8 and 6.1.1.4'
N N 0.0061 0.0033 'International Tables Vol C Tables 4.2.6.8 and 6.1.1.4'
F F 0.0171 0.0103 'International Tables Vol C Tables 4.2.6.8 and 6.1.1.4'
P P 0.1023 0.0942 'International Tables Vol C Tables 4.2.6.8 and 6.1.1.4'
Cl Cl 0.1484 0.1585 'International Tables Vol C Tables 4.2.6.8 and 6.1.1.4'

loop_
_geom_angle_atom_site_label_1
_geom_angle_atom_site_label_2
_geom_angle_atom_site_label_3
_geom_angle
_geom_angle_site_symmetry_1
_geom_angle_site_symmetry_3
_geom_angle_publ_flag
C1 P1 H1P 92.3(16) . . ?
N1 C1 N1 106.8(3) . 12 ?
N1 C1 P1 126.43(16) . . ?
N1 C1 P1 126.43(16) 12 . ?
C1 N1 C2 109.6(2) . . ?
C1 N1 C3 124.6(2) . . ?
C2 N1 C3 125.4(2) . . ?
C2 C2 N1 107.04(15) 12 . ?
C2 C2 H2 126.5 12 . ?
N1 C2 H2 126.5 . . ?
C4 C3 C8 124.1(3) . . ?
C4 C3 N1 117.4(2) . . ?
C8 C3 N1 118.6(3) . . ?
C5 C4 C3 116.5(3) . . ?
C5 C4 C9 120.5(3) . . ?
C3 C4 C9 123.0(2) . . ?
C6 C5 C4 121.2(3) . . ?
C6 C5 H5 119.4 . . ?
C4 C5 H5 119.4 . . ?
C7 C6 C5 120.6(3) . . ?
C7 C6 H6 119.7 . . ?
C5 C6 H6 119.7 . . ?
C6 C7 C8 121.6(3) . . ?
C6 C7 H7 119.2 . . ?
C8 C7 H7 119.2 . . ?
C7 C8 C3 116.1(3) . . ?
C7 C8 C12 120.9(3) . . ?
C3 C8 C12 123.0(3) . . ?
C4 C9 C11 110.1(3) . . ?
C4 C9 C10 112.8(3) . . ?
C11 C9 C10 110.6(3) . . ?
C4 C9 H9 107.7 . . ?
C11 C9 H9 107.7 . . ?
C10 C9 H9 107.7 . . ?
C9 C10 H10A 109.5 . . ?
C9 C10 H10B 109.5 . . ?
H10A C10 H10B 109.5 . . ?
C9 C10 H10C 109.5 . . ?
H10A C10 H10C 109.5 . . ?
H10B C10 H10C 109.5 . . ?
C9 C11 H11A 109.5 . . ?
C9 C11 H11B 109.5 . . ?
H11A C11 H11B 109.5 . . ?
C9 C11 H11C 109.5 . . ?
H11A C11 H11C 109.5 . . ?
H11B C11 H11C 109.5 . . ?
C8 C12 C13 111.4(3) . . ?
C8 C12 C14 110.3(3) . . ?
C13 C12 C14 110.8(3) . . ?
C8 C12 H12 108.1 . . ?
C13 C12 H12 108.1 . . ?
C14 C12 H12 108.1 . . ?
C12 C13 H13A 109.5 . . ?
C12 C13 H13B 109.5 . . ?
H13A C13 H13B 109.5 . . ?
C12 C13 H13C 109.5 . . ?
H13A C13 H13C 109.5 . . ?
H13B C13 H13C 109.5 . . ?
C12 C14 H14A 109.5 . . ?
C12 C14 H14B 109.5 . . ?
H14A C14 H14B 109.5 . . ?
C12 C14 H14C 109.5 . . ?
H14A C14 H14C 109.5 . . ?
H14B C14 H14C 109.5 . . ?
F3 B1 F2 110.7(3) . . ?
F3 B1 F2 110.7(3) . 12 ?
F2 B1 F2 107.6(4) . 12 ?
F3 B1 F1 111.4(4) . . ?
F2 B1 F1 108.2(3) . . ?
F2 B1 F1 108.2(3) 12 . ?
Cl2 C1C Cl1 112.5(5) . . ?
Cl2 C1C H1C1 109.1 . . ?
Cl1 C1C H1C1 109.1 . . ?
Cl2 C1C H1C2 109.1 . . ?
Cl1 C1C H1C2 109.1 . . ?
H1C1 C1C H1C2 107.8 . . ?

loop_
_geom_bond_atom_site_label_1
_geom_bond_atom_site_label_2
_geom_bond_distance
_geom_bond_site_symmetry_2
_geom_bond_publ_flag
P1 C1 1.816(4) . ?
P1 H1P 1.248(18) . ?
C1 N1 1.344(3) . ?
C1 N1 1.344(3) 12 ?
N1 C2 1.387(3) . ?
N1 C3 1.451(3) . ?
C2 C2 1.345(6) 12 ?
C2 H2 0.9500 . ?
C3 C4 1.397(4) . ?
C3 C8 1.403(4) . ?
C4 C5 1.396(4) . ?
C4 C9 1.511(4) . ?
C5 C6 1.382(5) . ?
C5 H5 0.9500 . ?
C6 C7 1.370(5) . ?
C6 H6 0.9500 . ?
C7 C8 1.399(5) . ?
C7 H7 0.9500 . ?
C8 C12 1.498(5) . ?
C9 C11 1.519(5) . ?
C9 C10 1.525(4) . ?
C9 H9 1.0000 . ?
C10 H10A 0.9800 . ?
C10 H10B 0.9800 . ?
C10 H10C 0.9800 . ?
C11 H11A 0.9800 . ?
C11 H11B 0.9800 . ?
C11 H11C 0.9800 . ?
C12 C13 1.535(5) . ?
C12 C14 1.536(5) . ?
C12 H12 1.0000 . ?
C13 H13A 0.9800 . ?
C13 H13B 0.9800 . ?
C13 H13C 0.9800 . ?
C14 H14A 0.9800 . ?
C14 H14B 0.9800 . ?
C14 H14C 0.9800 . ?
B1 F3 1.363(6) . ?
B1 F2 1.392(3) . ?
B1 F2 1.392(3) 12 ?
B1 F1 1.393(5) . ?
C1C Cl2 1.713(6) . ?
C1C Cl1 1.721(6) . ?
C1C H1C1 0.9900 . ?
C1C H1C2 0.9900 . ?

loop_
_geom_torsion_atom_site_label_1
_geom_torsion_atom_site_label_2
_geom_torsion_atom_site_label_3
_geom_torsion_atom_site_label_4
_geom_torsion
_geom_torsion_site_symmetry_1
_geom_torsion_site_symmetry_2
_geom_torsion_site_symmetry_3
_geom_torsion_site_symmetry_4
_geom_torsion_publ_flag
N1 C1 N1 C2 0.5(4) 12 . . . ?
P1 C1 N1 C2 174.0(2) . . . . ?
N1 C1 N1 C3 -171.91(17) 12 . . . ?
P1 C1 N1 C3 1.5(4) . . . . ?
C1 N1 C2 C2 -0.3(2) . . . 12 ?
C3 N1 C2 C2 172.0(2) . . . 12 ?
C1 N1 C3 C4 83.7(3) . . . . ?
C2 N1 C3 C4 -87.5(3) . . . . ?
C1 N1 C3 C8 -97.1(3) . . . . ?
C2 N1 C3 C8 91.7(3) . . . . ?
C8 C3 C4 C5 -1.5(4) . . . . ?
N1 C3 C4 C5 177.6(2) . . . . ?
C8 C3 C4 C9 -179.7(3) . . . . ?
N1 C3 C4 C9 -0.5(4) . . . . ?
C3 C4 C5 C6 0.7(4) . . . . ?
C9 C4 C5 C6 178.9(3) . . . . ?
C4 C5 C6 C7 0.6(5) . . . . ?
C5 C6 C7 C8 -1.3(5) . . . . ?
C6 C7 C8 C3 0.5(5) . . . . ?
C6 C7 C8 C12 -178.6(3) . . . . ?
C4 C3 C8 C7 0.9(4) . . . . ?
N1 C3 C8 C7 -178.2(3) . . . . ?
C4 C3 C8 C12 -180.0(3) . . . . ?
N1 C3 C8 C12 0.8(4) . . . . ?
C5 C4 C9 C11 -73.8(4) . . . . ?
C3 C4 C9 C11 104.3(4) . . . . ?
C5 C4 C9 C10 50.3(4) . . . . ?
C3 C4 C9 C10 -131.6(3) . . . . ?
C7 C8 C12 C13 -59.0(4) . . . . ?
C3 C8 C12 C13 121.9(4) . . . . ?
C7 C8 C12 C14 64.4(4) . . . . ?
C3 C8 C12 C14 -114.6(4) . . . . ?
